data_7231841
loop_
_publ_author_name
'Lovitt, June I.'
'Hawes, Chris S.'
'Gunnlaugsson, Thorfinnur'

_publ_section_title
;
 Crystallographic studies of 2-picolyl substituted naphthalene diimide and
 bis-phthalimide ligands and their supramolecular coordination chemistry
;
_journal_issue 2
_journal_name_full CrystEngComm
_journal_page_first 207
_journal_paper_doi 10.1039/C8CE01756E
_journal_volume 21
_journal_year 2019
_chemical_formula_moiety 'F6 Sb, C26 H16 Ag N4 O4'
_chemical_formula_sum 'C26 H16 Ag F6 N4 O4 Sb'
_chemical_formula_weight 792.05
_space_group_crystal_system monoclinic
_space_group_IT_number 14
_space_group_name_Hall '-P 2ybc'
_space_group_name_H-M_alt 'P 1 21/c 1'
_symmetry_space_group_name_Hall '-P 2ybc'
_symmetry_space_group_name_H-M 'P 1 21/c 1'
_atom_sites_solution_hydrogens geom
_atom_sites_solution_primary dual
_audit_creation_date 2018-06-04
_audit_creation_method
;
Olex2 1.2
(compiled 2018.05.29 svn.r3508 for OlexSys, GUI svn.r5506)
;
_audit_update_record
;
2018-10-12 deposited with the CCDC.
2018-11-20 downloaded from the CCDC.
;
_cell_angle_alpha 90
_cell_angle_beta 90.903(3)
_cell_angle_gamma 90
_cell_formula_units_Z 2
_cell_length_a 8.6209(4)
_cell_length_b 17.8581(7)
_cell_length_c 8.0036(3)
_cell_measurement_reflns_used 715
_cell_measurement_temperature 100(2)
_cell_measurement_theta_max 68.26
_cell_measurement_theta_min 4.953
_cell_volume 1232.02(9)
_computing_cell_refinement 'SAINT V8.35A (?, 2016)'
_computing_data_reduction 'SAINT V8.35A (?, 2016)'
_computing_molecular_graphics 'Olex2 (Dolomanov et al., 2009)'
_computing_publication_material 'Olex2 (Dolomanov et al., 2009)'
_computing_structure_refinement 'ShelXL (Sheldrick, 2015)'
_computing_structure_solution 'ShelXT (Sheldrick, 2015)'
_diffrn_ambient_temperature 100.01
_diffrn_detector_area_resol_mean 8
_diffrn_measured_fraction_theta_full 0.999
_diffrn_measured_fraction_theta_max 0.997
_diffrn_measurement_device_type 'Bruker APEX-II CCD'
_diffrn_measurement_method '\w and \f scans'
_diffrn_radiation_monochromator graphite
_diffrn_radiation_type CuK\a
_diffrn_radiation_wavelength 1.54178
_diffrn_reflns_av_R_equivalents 0.0405
_diffrn_reflns_av_unetI/netI 0.0407
_diffrn_reflns_Laue_measured_fraction_full 0.999
_diffrn_reflns_Laue_measured_fraction_max 0.997
_diffrn_reflns_limit_h_max 10
_diffrn_reflns_limit_h_min -10
_diffrn_reflns_limit_k_max 21
_diffrn_reflns_limit_k_min -21
_diffrn_reflns_limit_l_max 9
_diffrn_reflns_limit_l_min -9
_diffrn_reflns_number 7708
_diffrn_reflns_point_group_measured_fraction_full 0.999
_diffrn_reflns_point_group_measured_fraction_max 0.997
_diffrn_reflns_theta_full 67.679
_diffrn_reflns_theta_max 68.253
_diffrn_reflns_theta_min 4.953
_diffrn_source 'sealed tube'
_diffrn_standards_number 0
_exptl_absorpt_coefficient_mu 15.900
_exptl_absorpt_correction_T_max 0.7531
_exptl_absorpt_correction_T_min 0.5297
_exptl_absorpt_correction_type multi-scan
_exptl_absorpt_process_details
;
SADABS-2014/5 (Bruker,2014/5) was used for absorption correction.
wR2(int) was 0.0744 before and 0.0487 after correction.
The Ratio of minimum to maximum transmission is 0.7034.
The \l/2 correction factor is Not present.
;
_exptl_crystal_colour yellow
_exptl_crystal_colour_primary yellow
_exptl_crystal_density_diffrn 2.135
_exptl_crystal_description plate
_exptl_crystal_F_000 768
_exptl_crystal_size_max 0.06
_exptl_crystal_size_mid 0.04
_exptl_crystal_size_min 0.01
_refine_diff_density_max 1.033
_refine_diff_density_min -0.928
_refine_diff_density_rms 0.135
_refine_ls_extinction_method none
_refine_ls_goodness_of_fit_ref 1.036
_refine_ls_hydrogen_treatment constr
_refine_ls_matrix_type full
_refine_ls_number_parameters 193
_refine_ls_number_reflns 2253
_refine_ls_number_restraints 0
_refine_ls_restrained_S_all 1.036
_refine_ls_R_factor_all 0.0482
_refine_ls_R_factor_gt 0.0362
_refine_ls_shift/su_max 0.000
_refine_ls_shift/su_mean 0.000
_refine_ls_structure_factor_coef Fsqd
_refine_ls_weighting_details 'w=1/[\s^2^(Fo^2^)+(0.0580P)^2^] where P=(Fo^2^+2Fc^2^)/3'
_refine_ls_weighting_scheme calc
_refine_ls_wR_factor_gt 0.0957
_refine_ls_wR_factor_ref 0.1055
_reflns_Friedel_coverage 0.000
_reflns_number_gt 1653
_reflns_number_total 2253
_reflns_threshold_expression 'I > 2\s(I)'
_cod_data_source_file c8ce01756e2.cif
_cod_data_source_block 5
_cod_depositor_comments 'Adding full bibliography for 7231836--7231841.cif.'
_cod_database_code 7231841
_shelx_shelxl_version_number 2017/1
_shelx_space_group_comment
;
The symmetry employed for this shelxl refinement is uniquely defined
by the following loop, which should always be used as a source of
symmetry information in preference to the above space-group names.
They are only intended as comments.
;
_shelx_estimated_absorpt_t_max 0.857
_shelx_estimated_absorpt_t_min 0.449
_olex2_refinement_description
;
1. Fixed Uiso
 At 1.2 times of:
  All C(H) groups, All C(H,H) groups
2.a Secondary CH2 refined with riding coordinates:
 C6(H6A,H6B)
2.b Aromatic/amide H refined with riding coordinates:
 C1(H1), C2(H2), C3(H3), C4(H4), C10(H10), C11(H11)
;
_olex2_submission_special_instructions 'No special instructions were received'

loop_
_space_group_symop_operation_xyz
'x, y, z'
'-x, y+1/2, -z+1/2'
'-x, -y, -z'
'x, -y-1/2, z-1/2'

loop_
_atom_site_label
_atom_site_type_symbol
_atom_site_fract_x
_atom_site_fract_y
_atom_site_fract_z
_atom_site_U_iso_or_equiv
_atom_site_adp_type
_atom_site_occupancy
_atom_site_site_symmetry_order
_atom_site_calc_flag
_atom_site_refinement_flags_posn
_atom_site_refinement_flags_adp
_atom_site_refinement_flags_occupancy
Sb1 Sb 0.500000 0.500000 0.500000 0.02124(16) Uani 1 2 d S T P
F1 F 0.5818(3) 0.45173(14) 0.6902(3) 0.0337(6) Uani 1 1 d . . .
F2 F 0.3259(3) 0.52764(17) 0.6226(4) 0.0376(6) Uani 1 1 d . . .
F3 F 0.3988(3) 0.41101(14) 0.4364(3) 0.0319(6) Uani 1 1 d . . .
Ag1 Ag 0.500000 0.500000 1.000000 0.02045(17) Uani 1 2 d S T P
O1 O 0.8208(3) 0.48580(16) 0.9821(4) 0.0234(6) Uani 1 1 d . . .
O2 O 0.9119(4) 0.70757(15) 0.7251(4) 0.0268(7) Uani 1 1 d . . .
N1 N 0.5017(4) 0.62024(18) 0.9279(4) 0.0228(7) Uani 1 1 d . . .
N2 N 0.8516(4) 0.59701(17) 0.8467(4) 0.0200(7) Uani 1 1 d . . .
C1 C 0.3625(5) 0.6468(2) 0.8751(6) 0.0262(9) Uani 1 1 d . . .
H1 H 0.277169 0.613238 0.868596 0.031 Uiso 1 1 calc R . .
C2 C 0.3390(5) 0.7203(2) 0.8305(6) 0.0304(9) Uani 1 1 d . . .
H2 H 0.239968 0.736564 0.791281 0.036 Uiso 1 1 calc R . .
C3 C 0.4596(6) 0.7699(3) 0.8432(7) 0.0328(10) Uani 1 1 d . . .
H3 H 0.445216 0.821240 0.816264 0.039 Uiso 1 1 calc R . .
C4 C 0.6038(6) 0.7433(2) 0.8963(6) 0.0276(10) Uani 1 1 d . . .
H4 H 0.689710 0.776496 0.905509 0.033 Uiso 1 1 calc R . .
C5 C 0.6216(5) 0.6680(2) 0.9360(5) 0.0222(8) Uani 1 1 d . . .
C6 C 0.7783(5) 0.6375(2) 0.9868(5) 0.0233(8) Uani 1 1 d . . .
H6A H 0.846308 0.679343 1.023103 0.028 Uiso 1 1 calc R . .
H6B H 0.766592 0.603052 1.082667 0.028 Uiso 1 1 calc R . .
C7 C 0.8632(4) 0.5189(2) 0.8579(5) 0.0187(8) Uani 1 1 d . . .
C8 C 0.9105(4) 0.6390(2) 0.7153(5) 0.0211(8) Uani 1 1 d . . .
C9 C 0.9683(4) 0.5984(2) 0.5680(5) 0.0191(8) Uani 1 1 d . . .
C10 C 1.0150(4) 0.6371(2) 0.4300(5) 0.0210(8) Uani 1 1 d . . .
H10 H 1.010906 0.690250 0.429245 0.025 Uiso 1 1 calc R . .
C11 C 1.0689(4) 0.5985(2) 0.2896(5) 0.0212(8) Uani 1 1 d . . .
H11 H 1.101887 0.625810 0.194687 0.025 Uiso 1 1 calc R . .
C12 C 1.0745(4) 0.5211(2) 0.2882(5) 0.0178(8) Uani 1 1 d . . .
C13 C 1.0264(4) 0.4805(2) 0.4293(5) 0.0181(7) Uani 1 1 d . . .

loop_
_atom_site_aniso_label
_atom_site_aniso_U_11
_atom_site_aniso_U_22
_atom_site_aniso_U_33
_atom_site_aniso_U_23
_atom_site_aniso_U_13
_atom_site_aniso_U_12
Sb1 0.0171(2) 0.0241(3) 0.0225(2) -0.00111(13) -0.00092(16) -0.00106(12)
F1 0.0351(14) 0.0348(13) 0.0309(13) -0.0009(11) -0.0074(10) 0.0004(11)
F2 0.0226(13) 0.0523(17) 0.0380(15) -0.0141(13) 0.0038(11) 0.0022(12)
F3 0.0303(13) 0.0295(12) 0.0358(14) -0.0033(11) -0.0034(11) -0.0067(10)
Ag1 0.0208(3) 0.0160(3) 0.0246(3) 0.00153(14) 0.00332(18) -0.00054(13)
O1 0.0257(16) 0.0234(13) 0.0210(15) 0.0027(12) 0.0039(12) -0.0006(12)
O2 0.0319(16) 0.0155(13) 0.0332(16) -0.0034(11) 0.0068(13) -0.0011(11)
N1 0.0249(18) 0.0168(15) 0.0268(18) -0.0001(14) 0.0071(13) 0.0014(13)
N2 0.0211(16) 0.0167(15) 0.0223(17) 0.0005(13) 0.0044(13) 0.0004(12)
C1 0.022(2) 0.0255(19) 0.032(2) 0.0010(17) 0.0062(17) -0.0005(16)
C2 0.027(2) 0.026(2) 0.038(3) -0.0001(19) 0.0041(18) 0.0035(17)
C3 0.038(3) 0.0216(19) 0.039(3) 0.0001(19) 0.011(2) 0.004(2)
C4 0.028(2) 0.022(2) 0.033(3) -0.0008(16) 0.010(2) -0.0044(16)
C5 0.025(2) 0.0215(19) 0.0203(19) -0.0036(15) 0.0070(16) 0.0024(16)
C6 0.023(2) 0.0231(19) 0.024(2) -0.0035(16) 0.0047(16) -0.0027(15)
C7 0.0119(18) 0.0175(16) 0.027(2) -0.0018(16) -0.0021(15) -0.0015(15)
C8 0.0165(18) 0.0184(19) 0.028(2) -0.0013(15) 0.0022(15) -0.0020(15)
C9 0.0143(18) 0.0185(19) 0.024(2) 0.0001(15) 0.0011(15) 0.0002(14)
C10 0.0199(19) 0.0137(18) 0.029(2) 0.0024(16) -0.0001(16) -0.0004(14)
C11 0.020(2) 0.0193(19) 0.025(2) 0.0039(15) 0.0040(16) 0.0024(15)
C12 0.0132(18) 0.0184(17) 0.022(2) 0.0010(15) 0.0008(15) 0.0002(15)
C13 0.0127(18) 0.0155(16) 0.026(2) 0.0024(15) 0.0008(15) -0.0009(14)

loop_
_atom_type_symbol
_atom_type_description
_atom_type_scat_dispersion_real
_atom_type_scat_dispersion_imag
_atom_type_scat_source
C C 0.0181 0.0091 'International Tables Vol C Tables 4.2.6.8 and 6.1.1.4'
H H 0.0000 0.0000 'International Tables Vol C Tables 4.2.6.8 and 6.1.1.4'
Ag Ag 0.1306 4.2820 'International Tables Vol C Tables 4.2.6.8 and 6.1.1.4'
F F 0.0727 0.0534 'International Tables Vol C Tables 4.2.6.8 and 6.1.1.4'
N N 0.0311 0.0180 'International Tables Vol C Tables 4.2.6.8 and 6.1.1.4'
O O 0.0492 0.0322 'International Tables Vol C Tables 4.2.6.8 and 6.1.1.4'
Sb Sb -0.0562 5.8946 'International Tables Vol C Tables 4.2.6.8 and 6.1.1.4'

loop_
_geom_angle_atom_site_label_1
_geom_angle_atom_site_label_2
_geom_angle_atom_site_label_3
_geom_angle
_geom_angle_site_symmetry_1
_geom_angle_site_symmetry_3
F1 Sb1 F1 180.0 . 3_666
F1 Sb1 F3 89.90(11) . .
F1 Sb1 F3 90.10(11) 3_666 .
F1 Sb1 F3 90.10(11) . 3_666
F1 Sb1 F3 89.90(11) 3_666 3_666
F2 Sb1 F1 89.43(13) 3_666 3_666
F2 Sb1 F1 89.43(13) . .
F2 Sb1 F1 90.57(13) . 3_666
F2 Sb1 F1 90.57(13) 3_666 .
F2 Sb1 F2 180.00(14) 3_666 .
F2 Sb1 F3 90.44(12) . 3_666
F2 Sb1 F3 90.44(12) 3_666 .
F2 Sb1 F3 89.56(12) 3_666 3_666
F2 Sb1 F3 89.56(12) . .
F3 Sb1 F3 180.0 3_666 .
O1 Ag1 O1 180.0 3_667 .
N1 Ag1 O1 93.68(10) . .
N1 Ag1 O1 93.68(10) 3_667 3_667
N1 Ag1 O1 86.32(10) 3_667 .
N1 Ag1 O1 86.32(10) . 3_667
N1 Ag1 N1 180.0 3_667 .
C7 O1 Ag1 108.0(2) . .
C1 N1 Ag1 114.3(3) . .
C5 N1 Ag1 127.6(3) . .
C5 N1 C1 118.1(3) . .
C7 N2 C6 117.9(3) . .
C8 N2 C6 118.2(3) . .
C8 N2 C7 123.9(3) . .
N1 C1 H1 118.5 . .
N1 C1 C2 122.9(4) . .
C2 C1 H1 118.5 . .
C1 C2 H2 120.3 . .
C3 C2 C1 119.3(4) . .
C3 C2 H2 120.3 . .
C2 C3 H3 120.7 . .
C2 C3 C4 118.5(4) . .
C4 C3 H3 120.7 . .
C3 C4 H4 120.2 . .
C5 C4 C3 119.6(4) . .
C5 C4 H4 120.2 . .
N1 C5 C4 121.5(4) . .
N1 C5 C6 118.1(3) . .
C4 C5 C6 120.4(4) . .
N2 C6 C5 111.3(3) . .
N2 C6 H6A 109.4 . .
N2 C6 H6B 109.4 . .
C5 C6 H6A 109.4 . .
C5 C6 H6B 109.4 . .
H6A C6 H6B 108.0 . .
O1 C7 N2 120.9(4) . .
O1 C7 C12 121.9(4) . 3_766
N2 C7 C12 117.2(4) . 3_766
O2 C8 N2 119.5(4) . .
O2 C8 C9 122.5(4) . .
N2 C8 C9 118.1(3) . .
C10 C9 C8 120.3(4) . .
C10 C9 C13 120.5(4) . 3_766
C13 C9 C8 119.2(4) 3_766 .
C9 C10 H10 119.9 . .
C9 C10 C11 120.2(4) . .
C11 C10 H10 119.9 . .
C10 C11 H11 119.7 . .
C12 C11 C10 120.6(4) . .
C12 C11 H11 119.7 . .
C11 C12 C7 120.2(4) . 3_766
C11 C12 C13 119.8(4) . .
C13 C12 C7 120.0(4) . 3_766
C9 C13 C13 119.5(5) 3_766 3_766
C12 C13 C9 121.1(4) . 3_766
C12 C13 C13 119.4(5) . 3_766

loop_
_geom_bond_atom_site_label_1
_geom_bond_atom_site_label_2
_geom_bond_distance
_geom_bond_site_symmetry_2
Sb1 F1 1.877(3) .
Sb1 F1 1.877(3) 3_666
Sb1 F2 1.872(2) 3_666
Sb1 F2 1.872(2) .
Sb1 F3 1.879(2) .
Sb1 F3 1.879(2) 3_666
Ag1 O1 2.783(3) .
Ag1 O1 2.783(3) 3_667
Ag1 N1 2.223(3) 3_667
Ag1 N1 2.224(3) .
O1 C7 1.218(5) .
O2 C8 1.228(5) .
N1 C1 1.352(6) .
N1 C5 1.341(5) .
N2 C6 1.485(5) .
N2 C7 1.401(5) .
N2 C8 1.393(5) .
C1 H1 0.9500 .
C1 C2 1.375(6) .
C2 H2 0.9500 .
C2 C3 1.368(7) .
C3 H3 0.9500 .
C3 C4 1.391(7) .
C4 H4 0.9500 .
C4 C5 1.391(6) .
C5 C6 1.506(6) .
C6 H6A 0.9900 .
C6 H6B 0.9900 .
C7 C12 1.479(6) 3_766
C8 C9 1.477(6) .
C9 C10 1.369(6) .
C9 C13 1.410(5) 3_766
C10 H10 0.9500 .
C10 C11 1.403(6) .
C11 H11 0.9500 .
C11 C12 1.384(5) .
C12 C13 1.409(6) .
C13 C13 1.411(8) 3_766
